data_4340408
loop_
_publ_author_name
'Shen, Yue-Ling'
'Jiang, Hai-Long'
'Xu, Jian'
'Mao, Jiang-Gao'
'Cheah, Kok Wai'

_publ_section_title
;
 Luminescent lanthanide selenites and tellurites decorated by MoO4
 tetrahedra or MoO6 octahedra: Nd2MoSe2O10, Gd2MoSe3O12, La2MoTe3O12, and
 Nd2MoTe3O12.
;
_journal_issue 25
_journal_name_full 'Inorganic chemistry'
_journal_page_first 9314
_journal_page_last 9321
_journal_paper_doi 10.1021/ic051376m
_journal_volume 44
_journal_year 2005
_chemical_formula_sum 'La2 Mo O12 Te3'
_chemical_formula_weight 948.56
_chemical_name_systematic
; 
 ? 
;
_space_group_IT_number 62
_symmetry_cell_setting orthorhombic
_symmetry_space_group_name_Hall '-P 2ac 2n'
_symmetry_space_group_name_H-M 'P n m a'
_atom_sites_solution_hydrogens geom
_atom_sites_solution_primary direct
_atom_sites_solution_secondary difmap
_audit_creation_method SHELXL-97
_cell_angle_alpha 90.00
_cell_angle_beta 90.00
_cell_angle_gamma 90.00
_cell_formula_units_Z 4
_cell_length_a 7.315(6)
_cell_length_b 11.711(9)
_cell_length_c 13.602(11)
_cell_measurement_temperature 293(2)
_cell_volume 1165.2(16)
_computing_structure_refinement 'SHELXL-97 (Sheldrick, 1997)'
_computing_structure_solution 'SHELXS-97 (Sheldrick, 1990)'
_diffrn_ambient_temperature 293(2)
_diffrn_measured_fraction_theta_full 0.998
_diffrn_measured_fraction_theta_max 0.998
_diffrn_measurement_device_type 'Rigaku Mercury CCD'
_diffrn_radiation_monochromator graphite
_diffrn_radiation_source 'fine-focus sealed tube'
_diffrn_radiation_type MoK\a
_diffrn_radiation_wavelength 0.71073
_diffrn_reflns_av_R_equivalents 0.0586
_diffrn_reflns_av_sigmaI/netI 0.0351
_diffrn_reflns_limit_h_max 8
_diffrn_reflns_limit_h_min -7
_diffrn_reflns_limit_k_max 13
_diffrn_reflns_limit_k_min -13
_diffrn_reflns_limit_l_max 16
_diffrn_reflns_limit_l_min -14
_diffrn_reflns_number 6929
_diffrn_reflns_theta_full 25.05
_diffrn_reflns_theta_max 25.05
_diffrn_reflns_theta_min 3.16
_diffrn_standards_decay_% <1.0%
_exptl_absorpt_coefficient_mu 15.679
_exptl_absorpt_correction_T_max 1.0
_exptl_absorpt_correction_T_min 0.683
_exptl_absorpt_correction_type multi-scan
_exptl_crystal_colour colorless
_exptl_crystal_density_diffrn 5.407
_exptl_crystal_density_method 'not measured'
_exptl_crystal_description brick
_exptl_crystal_F_000 1632
_exptl_crystal_size_max 0.18
_exptl_crystal_size_mid 0.16
_exptl_crystal_size_min 0.12
_refine_diff_density_max 1.733
_refine_diff_density_min -1.152
_refine_diff_density_rms 0.282
_refine_ls_extinction_method none
_refine_ls_goodness_of_fit_ref 1.395
_refine_ls_hydrogen_treatment mixed
_refine_ls_matrix_type full
_refine_ls_number_parameters 88
_refine_ls_number_reflns 1090
_refine_ls_number_restraints 0
_refine_ls_restrained_S_all 1.395
_refine_ls_R_factor_all 0.0528
_refine_ls_R_factor_gt 0.0479
_refine_ls_shift/su_max 0.001
_refine_ls_shift/su_mean 0.000
_refine_ls_structure_factor_coef Fsqd
_refine_ls_weighting_details 'calc w=1/[\s^2^(Fo^2^)+(0.0074P)^2^+12.4045P] where P=(Fo^2^+2Fc^2^)/3'
_refine_ls_weighting_scheme calc
_refine_ls_wR_factor_gt 0.0622
_refine_ls_wR_factor_ref 0.0633
_reflns_number_gt 1024
_reflns_number_total 1090
_reflns_threshold_expression >2sigma(I)
_cod_data_source_file ic051376msi20050811_082711.cif
_cod_data_source_block la2mote3o12
_cod_depositor_comments
;
The following automatic conversions were performed:

'_exptl_absorpt_correction_type' value 'Multi-scan' changed to
'multi-scan' according to
/usr/data/users/saulius/automatic-downloads/retrospective/ACS/lib/dictionaries/cif_core.dic
dictionary named 'cif_core.dic' version 2.4.2 from 2011-04-26.

Automatic conversion script
Id: cif_fix_values 2281 2013-09-26 08:29:07Z andrius 
;
_cod_original_cell_volume 1165.1(16)
_cod_original_sg_symbol_H-M 'Pnma (No. 62)'
_cod_database_code 4340408

loop_
_symmetry_equiv_pos_as_xyz
'x, y, z'
'-x+1/2, -y, z+1/2'
'-x, y+1/2, -z'
'x+1/2, -y+1/2, -z+1/2'
'-x, -y, -z'
'x-1/2, y, -z-1/2'
'x, -y-1/2, z'
'-x-1/2, y-1/2, z-1/2'

loop_
_atom_site_label
_atom_site_type_symbol
_atom_site_fract_x
_atom_site_fract_y
_atom_site_fract_z
_atom_site_U_iso_or_equiv
_atom_site_adp_type
_atom_site_occupancy
_atom_site_symmetry_multiplicity
_atom_site_calc_flag
_atom_site_refinement_flags
La1 La 0.09358(9) 0.58401(5) 0.36979(5) 0.00878(18) Uani 1 1 d .
Te1 Te 0.15436(10) 0.45469(6) 0.12217(6) 0.0115(2) Uani 1 1 d .
Te2 Te 0.03465(15) 0.7500 0.11951(8) 0.0094(2) Uani 1 2 d S
Mo1 Mo -0.1438(2) 0.7500 0.59609(10) 0.0134(3) Uani 1 2 d S
O1 O 0.3225(11) 0.5000(7) 0.0285(6) 0.016(2) Uani 1 1 d .
O2 O 0.2733(12) 0.5397(7) 0.2181(6) 0.019(2) Uani 1 1 d .
O3 O -0.0255(11) 0.5688(6) 0.1005(6) 0.0147(19) Uani 1 1 d .
O4 O -0.2132(16) 0.7500 0.0861(8) 0.013(3) Uiso 1 2 d S
O5 O 0.0117(17) 0.7500 0.2573(8) 0.014(3) Uani 1 2 d S
O6 O -0.0761(15) 0.6281(7) 0.6616(6) 0.028(2) Uani 1 1 d .
O7 O -0.3830(19) 0.7500 0.5860(9) 0.029(3) Uani 1 2 d S
O8 O -0.0548(17) 0.7500 0.4733(8) 0.017(3) Uani 1 2 d S

loop_
_atom_site_aniso_label
_atom_site_aniso_U_11
_atom_site_aniso_U_22
_atom_site_aniso_U_33
_atom_site_aniso_U_23
_atom_site_aniso_U_13
_atom_site_aniso_U_12
La1 0.0113(4) 0.0066(3) 0.0084(3) 0.0008(3) 0.0009(3) 0.0000(3)
Te1 0.0115(4) 0.0089(3) 0.0141(4) -0.0027(3) 0.0015(3) -0.0017(3)
Te2 0.0068(6) 0.0129(5) 0.0085(5) 0.000 -0.0001(5) 0.000
Mo1 0.0216(9) 0.0070(6) 0.0118(7) 0.000 0.0046(6) 0.000
O1 0.009(5) 0.025(5) 0.013(4) -0.007(4) 0.002(4) 0.002(4)
O2 0.024(5) 0.022(4) 0.012(4) -0.004(4) 0.003(4) -0.001(4)
O3 0.008(5) 0.018(4) 0.018(5) -0.009(4) -0.002(3) 0.001(4)
O5 0.022(8) 0.012(6) 0.009(6) 0.000 -0.001(5) 0.000
O6 0.058(7) 0.011(4) 0.015(5) -0.002(4) 0.003(5) 0.003(5)
O7 0.023(8) 0.036(7) 0.027(7) 0.000 0.003(6) 0.000
O8 0.023(8) 0.014(6) 0.015(6) 0.000 0.009(6) 0.000

loop_
_atom_type_symbol
_atom_type_description
_atom_type_scat_dispersion_real
_atom_type_scat_dispersion_imag
_atom_type_scat_source
O O 0.0106 0.0060 'International Tables Vol C Tables 4.2.6.8 and 6.1.1.4'
Mo Mo -1.6832 0.6857 'International Tables Vol C Tables 4.2.6.8 and 6.1.1.4'
Te Te -0.5308 1.6751 'International Tables Vol C Tables 4.2.6.8 and 6.1.1.4'
La La -0.2871 2.4523 'International Tables Vol C Tables 4.2.6.8 and 6.1.1.4'

loop_
_geom_angle_atom_site_label_1
_geom_angle_atom_site_label_2
_geom_angle_atom_site_label_3
_geom_angle
_geom_angle_site_symmetry_1
_geom_angle_site_symmetry_3
O1 La1 O4 87.6(3) 2_565 6_656
O1 La1 O2 120.8(3) 2_565 .
O4 La1 O2 93.6(3) 6_656 .
O1 La1 O6 76.5(3) 2_565 5_566
O4 La1 O6 147.4(3) 6_656 5_566
O2 La1 O6 71.5(3) . 5_566
O1 La1 O5 153.5(3) 2_565 .
O4 La1 O5 71.4(3) 6_656 .
O2 La1 O5 77.7(3) . .
O6 La1 O5 129.7(3) 5_566 .
O1 La1 O1 64.7(3) 2_565 6_556
O4 La1 O1 126.9(3) 6_656 6_556
O2 La1 O1 139.3(3) . 6_556
O6 La1 O1 71.4(3) 5_566 6_556
O5 La1 O1 115.3(3) . 6_556
O1 La1 O8 85.9(3) 2_565 .
O4 La1 O8 61.7(3) 6_656 .
O2 La1 O8 144.2(3) . .
O6 La1 O8 142.8(3) 5_566 .
O5 La1 O8 70.2(3) . .
O1 La1 O8 71.5(3) 6_556 .
O1 La1 O2 122.3(3) 2_565 6_556
O4 La1 O2 139.3(3) 6_656 6_556
O2 La1 O2 92.93(14) . 6_556
O6 La1 O2 71.9(3) 5_566 6_556
O5 La1 O2 71.0(3) . 6_556
O1 La1 O2 60.0(2) 6_556 6_556
O8 La1 O2 91.2(3) . 6_556
O1 La1 O3 66.5(2) 2_565 6_656
O4 La1 O3 56.7(3) 6_656 6_656
O2 La1 O3 65.5(3) . 6_656
O6 La1 O3 90.7(3) 5_566 6_656
O5 La1 O3 111.5(3) . 6_656
O1 La1 O3 130.6(2) 6_556 6_656
O8 La1 O3 112.2(3) . 6_656
O2 La1 O3 156.2(2) 6_556 6_656
O1 La1 Te1 91.6(2) 2_565 6_556
O4 La1 Te1 147.4(2) 6_656 6_556
O2 La1 Te1 114.3(2) . 6_556
O6 La1 Te1 62.6(2) 5_566 6_556
O5 La1 Te1 97.5(3) . 6_556
O1 La1 Te1 30.25(17) 6_556 6_556
O8 La1 Te1 85.7(3) . 6_556
O2 La1 Te1 30.82(17) 6_556 6_556
O3 La1 Te1 149.49(15) 6_656 6_556
O1 La1 Te1 127.18(19) 2_565 .
O4 La1 Te1 118.1(3) 6_656 .
O2 La1 Te1 26.6(2) . .
O6 La1 Te1 56.77(19) 5_566 .
O5 La1 Te1 78.2(2) . .
O1 La1 Te1 114.66(18) 6_556 .
O8 La1 Te1 146.5(2) . .
O2 La1 Te1 67.77(18) 6_556 .
O3 La1 Te1 89.20(16) 6_656 .
Te1 La1 Te1 87.85(3) 6_556 .
O1 La1 La1 113.67(19) 2_565 7_575
O4 La1 La1 38.3(2) 6_656 7_575
O2 La1 La1 101.98(19) . 7_575
O6 La1 La1 169.82(19) 5_566 7_575
O5 La1 La1 40.20(19) . 7_575
O1 La1 La1 112.14(18) 6_556 7_575
O8 La1 La1 42.44(18) . 7_575
O2 La1 La1 101.16(18) 6_556 7_575
O3 La1 La1 93.63(15) 6_656 7_575
Te1 La1 La1 115.23(3) 6_556 7_575
Te1 La1 La1 114.03(3) . 7_575
O1 Te1 O2 91.1(3) . .
O1 Te1 O3 98.7(4) . .
O2 Te1 O3 93.2(4) . .
O1 Te1 La1 45.4(2) . 6_656
O2 Te1 La1 47.7(3) . 6_656
O3 Te1 La1 109.4(2) . 6_656
O1 Te1 La1 125.9(2) . .
O2 Te1 La1 37.0(3) . .
O3 Te1 La1 76.8(2) . .
La1 Te1 La1 84.64(3) 6_656 .
O4 Te2 O5 99.0(5) . .
O4 Te2 O3 77.0(2) . .
O5 Te2 O3 95.7(2) . .
O4 Te2 O3 77.0(2) . 7_575
O5 Te2 O3 95.7(2) . 7_575
O3 Te2 O3 153.0(4) . 7_575
O6 Mo1 O6 108.9(6) 7_575 .
O6 Mo1 O7 108.7(4) 7_575 .
O6 Mo1 O7 108.7(4) . .
O6 Mo1 O8 111.8(4) 7_575 .
O6 Mo1 O8 111.8(4) . .
O7 Mo1 O8 106.8(6) . .
Te1 O1 La1 131.2(4) . 2_564
Te1 O1 La1 104.4(3) . 6_656
La1 O1 La1 115.3(3) 2_564 6_656
Te1 O2 La1 116.4(4) . .
Te1 O2 La1 101.5(3) . 6_656
La1 O2 La1 141.9(3) . 6_656
Te1 O3 Te2 121.8(4) . .
Te1 O3 La1 135.0(4) . 6_556
Te2 O3 La1 96.9(3) . 6_556
Te2 O4 La1 119.6(3) . 4_465
Te2 O4 La1 119.6(3) . 6_556
La1 O4 La1 103.4(4) 4_465 6_556
Te2 O5 La1 125.3(3) . 7_575
Te2 O5 La1 125.3(3) . .
La1 O5 La1 99.6(4) 7_575 .
Mo1 O6 La1 134.5(4) . 5_566
Mo1 O8 La1 130.4(2) . .
Mo1 O8 La1 130.4(2) . 7_575
La1 O8 La1 95.1(4) . 7_575

loop_
_geom_bond_atom_site_label_1
_geom_bond_atom_site_label_2
_geom_bond_distance
_geom_bond_site_symmetry_2
La1 O1 2.451(8) 2_565
La1 O4 2.477(7) 6_656
La1 O2 2.500(8) .
La1 O6 2.524(8) 5_566
La1 O5 2.545(7) .
La1 O1 2.610(8) 6_556
La1 O8 2.634(8) .
La1 O2 2.681(9) 6_556
La1 O3 2.821(8) 6_656
La1 Te1 3.553(3) 6_556
La1 Te1 3.720(3) .
La1 La1 3.888(3) 7_575
Te1 O1 1.848(8) .
Te1 O2 1.858(8) .
Te1 O3 1.898(8) .
Te1 La1 3.553(3) 6_656
Te2 O4 1.869(12) .
Te2 O5 1.882(11) .
Te2 O3 2.183(7) .
Te2 O3 2.183(7) 7_575
Mo1 O6 1.754(8) 7_575
Mo1 O6 1.754(8) .
Mo1 O7 1.755(14) .
Mo1 O8 1.793(11) .
O1 La1 2.451(8) 2_564
O1 La1 2.610(8) 6_656
O2 La1 2.681(9) 6_656
O3 La1 2.821(8) 6_556
O4 La1 2.477(7) 4_465
O4 La1 2.477(7) 6_556
O5 La1 2.545(7) 7_575
O6 La1 2.524(8) 5_566
O8 La1 2.634(8) 7_575
